data_4029375
loop_
_publ_author_name
'Wu, Xiang'
'Li, Ming-Li'
'Chen, Dian-Feng'
'Chen, Shu-Sen'

_publ_section_title
;
 Enantioselective construction of [6,5,6]-carbocyclic systems by
 organo/metal-catalyzed sequential reactions.
;
_journal_issue 10
_journal_name_full 'The Journal of organic chemistry'
_journal_page_first 4743
_journal_page_last 4750
_journal_paper_doi 10.1021/jo5006729
_journal_volume 79
_journal_year 2014
_chemical_absolute_configuration ad
_chemical_formula_sum 'C17 H14 Cl N O3'
_chemical_formula_weight 315.74
_chemical_name_systematic
; 
 ? 
;
_space_group_IT_number 19
_symmetry_cell_setting orthorhombic
_symmetry_space_group_name_Hall 'P 2ac 2ab'
_symmetry_space_group_name_H-M 'P 21 21 21'
_atom_sites_solution_hydrogens geom
_atom_sites_solution_primary direct
_atom_sites_solution_secondary difmap
_audit_creation_method SHELXL-97
_cell_angle_alpha 90.00
_cell_angle_beta 90.00
_cell_angle_gamma 90.00
_cell_formula_units_Z 4
_cell_length_a 7.1652(3)
_cell_length_b 12.6049(5)
_cell_length_c 16.4098(8)
_cell_measurement_reflns_used 2748
_cell_measurement_temperature 290(2)
_cell_measurement_theta_max 28.9989
_cell_measurement_theta_min 3.2258
_cell_volume 1482.08(11)
_computing_cell_refinement 'CrysAlisPro (Agilent Technologies)'
_computing_data_collection 'CrysAlisPro (Agilent Technologies)'
_computing_data_reduction 'CrysAlisPro (Agilent Technologies)'
_computing_molecular_graphics 'Ortep-3 (L. J. Farrugia, 2001)'
_computing_publication_material SHELXL-97
_computing_structure_refinement 'SHELXL-97 (Sheldrick, 1997)'
_computing_structure_solution 'SHELXS-97 (Sheldrick, 1997)'
_diffrn_ambient_temperature 290(2)
_diffrn_detector_area_resol_mean 15.9149
_diffrn_measured_fraction_theta_full 0.997
_diffrn_measured_fraction_theta_max 0.997
_diffrn_measurement_device_type 'Gemini S Ultra, Agilent Technologies'
_diffrn_measurement_method '\w scans'
_diffrn_radiation_source 'Enhance (Mo) X-ray Source'
_diffrn_radiation_type MoK\a
_diffrn_radiation_wavelength 0.71073
_diffrn_reflns_av_R_equivalents 0.0141
_diffrn_reflns_av_sigmaI/netI 0.0217
_diffrn_reflns_limit_h_max 8
_diffrn_reflns_limit_h_min -8
_diffrn_reflns_limit_k_max 15
_diffrn_reflns_limit_k_min -15
_diffrn_reflns_limit_l_max 15
_diffrn_reflns_limit_l_min -20
_diffrn_reflns_number 6071
_diffrn_reflns_theta_full 26.37
_diffrn_reflns_theta_max 26.37
_diffrn_reflns_theta_min 3.23
_exptl_absorpt_coefficient_mu 0.270
_exptl_absorpt_correction_T_max 0.9235
_exptl_absorpt_correction_T_min 0.8975
_exptl_absorpt_correction_type multi-scan
_exptl_absorpt_process_details
;
CrysAlisPro, Agilent Technologies,
Version 1.171.36.21 (release 14-08-2012 CrysAlis171 .NET)
(compiled Sep 14 2012,17:21:16)
Empirical absorption correction using spherical harmonics,
 implemented in SCALE3 ABSPACK scaling algorithm.
;
_exptl_crystal_density_diffrn 1.415
_exptl_crystal_density_method 'not measured'
_exptl_crystal_F_000 656
_exptl_crystal_size_max 0.41
_exptl_crystal_size_mid 0.32
_exptl_crystal_size_min 0.30
_refine_diff_density_max 0.129
_refine_diff_density_min -0.232
_refine_diff_density_rms 0.038
_refine_ls_abs_structure_details 'Flack H D (1983), Acta Cryst. A39, 876-881'
_refine_ls_abs_structure_Flack 0.03(6)
_refine_ls_extinction_method none
_refine_ls_goodness_of_fit_ref 1.050
_refine_ls_hydrogen_treatment constr
_refine_ls_matrix_type full
_refine_ls_number_parameters 200
_refine_ls_number_reflns 3023
_refine_ls_number_restraints 0
_refine_ls_restrained_S_all 1.050
_refine_ls_R_factor_all 0.0372
_refine_ls_R_factor_gt 0.0336
_refine_ls_shift/su_max 0.006
_refine_ls_shift/su_mean 0.000
_refine_ls_structure_factor_coef Fsqd
_refine_ls_weighting_details 'calc w=1/[\s^2^(Fo^2^)+(0.0440P)^2^+0.1451P] where P=(Fo^2^+2Fc^2^)/3'
_refine_ls_weighting_scheme calc
_refine_ls_wR_factor_gt 0.0795
_refine_ls_wR_factor_ref 0.0821
_reflns_number_gt 2811
_reflns_number_total 3023
_reflns_threshold_expression >2sigma(I)
_cod_data_source_file jo5006729_si_002.cif
_cod_data_source_block shelxl
_cod_depositor_comments 'Adding full bibliography for 4029375.cif.'
_cod_database_code 4029375

loop_
_symmetry_equiv_pos_as_xyz
'x, y, z'
'-x+1/2, -y, z+1/2'
'x+1/2, -y+1/2, -z'
'-x, y+1/2, -z+1/2'

loop_
_atom_site_label
_atom_site_type_symbol
_atom_site_fract_x
_atom_site_fract_y
_atom_site_fract_z
_atom_site_U_iso_or_equiv
_atom_site_adp_type
_atom_site_occupancy
_atom_site_symmetry_multiplicity
_atom_site_calc_flag
_atom_site_refinement_flags
Cl1 Cl 0.35386(9) -0.03373(5) -0.10754(4) 0.0774(2) Uani 1 1 d .
O1 O 0.60180(18) 0.15089(11) 0.21636(9) 0.0568(4) Uani 1 1 d .
N1 N 0.4996(2) 0.22590(11) 0.33531(9) 0.0386(3) Uani 1 1 d .
O2 O 0.3599(2) 0.33097(12) 0.43108(8) 0.0591(4) Uani 1 1 d .
O3 O -0.1494(2) 0.34868(13) 0.29831(12) 0.0787(5) Uani 1 1 d .
C5 C 0.2852(2) 0.23188(13) 0.02106(10) 0.0332(4) Uani 1 1 d .
C4 C 0.2569(2) 0.19436(12) 0.10080(9) 0.0303(3) Uani 1 1 d .
C12 C 0.4044(2) 0.30972(12) 0.21388(10) 0.0328(3) Uani 1 1 d .
H12 H 0.4845 0.3493 0.1762 0.039 Uiso 1 1 calc R
C7 C 0.2243(2) 0.27337(12) 0.16871(9) 0.0301(3) Uani 1 1 d .
H7 H 0.1750 0.3371 0.1422 0.036 Uiso 1 1 calc R
C10 C 0.1536(2) 0.42235(13) 0.28961(12) 0.0402(4) Uani 1 1 d .
H10A H 0.1311 0.4557 0.3420 0.048 Uiso 1 1 calc R
H10B H 0.1392 0.4762 0.2478 0.048 Uiso 1 1 calc R
C8 C 0.0757(2) 0.24016(12) 0.23078(10) 0.0327(3) Uani 1 1 d .
H8A H -0.0287 0.2071 0.2030 0.039 Uiso 1 1 calc R
H8B H 0.1278 0.1891 0.2687 0.039 Uiso 1 1 calc R
C11 C 0.3543(2) 0.38051(12) 0.28755(10) 0.0343(3) Uani 1 1 d .
H11 H 0.4389 0.4416 0.2875 0.041 Uiso 1 1 calc R
C13 C 0.5143(2) 0.21916(13) 0.25152(11) 0.0374(4) Uani 1 1 d .
C3 C 0.2533(2) 0.08520(13) 0.11317(11) 0.0376(4) Uani 1 1 d .
H3 H 0.2322 0.0591 0.1654 0.045 Uiso 1 1 calc R
C6 C 0.3101(2) 0.16027(15) -0.04301(10) 0.0407(4) Uani 1 1 d .
H6 H 0.3271 0.1849 -0.0959 0.049 Uiso 1 1 calc R
C16 C 0.2839(2) 0.34408(16) 0.00390(10) 0.0385(4) Uani 1 1 d .
C14 C 0.3996(2) 0.31303(13) 0.36092(10) 0.0380(4) Uani 1 1 d .
C1 C 0.3095(2) 0.05368(15) -0.02742(12) 0.0432(4) Uani 1 1 d .
C15 C 0.5945(3) 0.15359(17) 0.39085(14) 0.0593(5) Uani 1 1 d .
H15A H 0.5767 0.0819 0.3727 0.089 Uiso 1 1 calc R
H15B H 0.5438 0.1616 0.4447 0.089 Uiso 1 1 calc R
H15C H 0.7254 0.1697 0.3918 0.089 Uiso 1 1 calc R
C2 C 0.2803(2) 0.01438(14) 0.04983(12) 0.0422(4) Uani 1 1 d .
H2 H 0.2787 -0.0584 0.0593 0.051 Uiso 1 1 calc R
C17 C 0.2756(3) 0.43565(16) -0.01013(12) 0.0500(5) Uani 1 1 d .
H17 H 0.2690 0.5079 -0.0212 0.060 Uiso 1 1 calc R
C9 C 0.0099(2) 0.33708(14) 0.27632(10) 0.0394(4) Uani 1 1 d .

loop_
_atom_site_aniso_label
_atom_site_aniso_U_11
_atom_site_aniso_U_22
_atom_site_aniso_U_33
_atom_site_aniso_U_23
_atom_site_aniso_U_13
_atom_site_aniso_U_12
Cl1 0.0863(4) 0.0758(4) 0.0700(4) -0.0432(3) 0.0260(3) -0.0201(3)
O1 0.0466(7) 0.0605(8) 0.0635(9) -0.0227(7) -0.0079(6) 0.0182(6)
N1 0.0364(7) 0.0393(8) 0.0401(8) 0.0031(6) -0.0047(6) 0.0028(6)
O2 0.0803(10) 0.0624(9) 0.0345(7) -0.0056(6) 0.0019(7) 0.0091(8)
O3 0.0460(8) 0.0766(10) 0.1134(14) -0.0431(10) 0.0316(9) -0.0074(7)
C5 0.0283(8) 0.0397(9) 0.0316(8) 0.0007(7) 0.0009(6) -0.0024(6)
C4 0.0266(7) 0.0344(8) 0.0298(8) -0.0013(6) -0.0012(6) -0.0001(6)
C12 0.0310(7) 0.0347(8) 0.0326(8) 0.0006(6) 0.0033(6) -0.0044(6)
C7 0.0332(8) 0.0301(8) 0.0271(8) 0.0030(6) -0.0003(6) 0.0001(6)
C10 0.0420(9) 0.0349(8) 0.0437(10) -0.0075(7) -0.0016(7) 0.0039(7)
C8 0.0312(7) 0.0347(8) 0.0321(8) -0.0001(6) -0.0001(6) -0.0040(6)
C11 0.0377(8) 0.0295(7) 0.0356(9) -0.0035(6) -0.0014(7) -0.0035(6)
C13 0.0291(8) 0.0393(8) 0.0439(9) -0.0073(7) -0.0035(7) 0.0000(7)
C3 0.0394(9) 0.0355(8) 0.0378(9) 0.0011(7) 0.0001(7) -0.0003(7)
C6 0.0350(8) 0.0554(10) 0.0318(9) -0.0056(8) 0.0050(6) -0.0055(8)
C16 0.0383(8) 0.0485(10) 0.0287(8) 0.0040(7) 0.0032(6) -0.0029(8)
C14 0.0404(9) 0.0357(8) 0.0379(9) -0.0041(7) -0.0040(7) -0.0046(7)
C1 0.0355(9) 0.0488(10) 0.0451(10) -0.0206(8) 0.0063(7) -0.0059(7)
C15 0.0557(11) 0.0582(12) 0.0639(14) 0.0122(11) -0.0160(10) 0.0087(10)
C2 0.0401(10) 0.0353(9) 0.0512(11) -0.0084(8) 0.0030(8) -0.0005(7)
C17 0.0609(12) 0.0473(11) 0.0417(11) 0.0102(9) 0.0037(9) -0.0010(9)
C9 0.0371(8) 0.0446(9) 0.0367(9) -0.0031(8) 0.0062(7) 0.0014(7)

loop_
_atom_type_symbol
_atom_type_description
_atom_type_scat_dispersion_real
_atom_type_scat_dispersion_imag
_atom_type_scat_source
C C 0.0033 0.0016 'International Tables Vol C Tables 4.2.6.8 and 6.1.1.4'
H H 0.0000 0.0000 'International Tables Vol C Tables 4.2.6.8 and 6.1.1.4'
N N 0.0061 0.0033 'International Tables Vol C Tables 4.2.6.8 and 6.1.1.4'
O O 0.0106 0.0060 'International Tables Vol C Tables 4.2.6.8 and 6.1.1.4'
Cl Cl 0.1484 0.1585 'International Tables Vol C Tables 4.2.6.8 and 6.1.1.4'

loop_
_geom_angle_atom_site_label_1
_geom_angle_atom_site_label_2
_geom_angle_atom_site_label_3
_geom_angle
C14 N1 C13 113.10(14)
C14 N1 C15 123.42(16)
C13 N1 C15 123.26(16)
C6 C5 C4 120.09(15)
C6 C5 C16 119.18(15)
C4 C5 C16 120.71(14)
C3 C4 C5 118.12(15)
C3 C4 C7 122.74(14)
C5 C4 C7 119.10(13)
C13 C12 C11 103.68(13)
C13 C12 C7 113.73(12)
C11 C12 C7 110.50(12)
C13 C12 H12 109.6
C11 C12 H12 109.6
C7 C12 H12 109.6
C4 C7 C8 114.66(12)
C4 C7 C12 114.61(13)
C8 C7 C12 109.87(12)
C4 C7 H7 105.6
C8 C7 H7 105.6
C12 C7 H7 105.6
C9 C10 C11 113.16(13)
C9 C10 H10A 108.9
C11 C10 H10A 108.9
C9 C10 H10B 108.9
C11 C10 H10B 108.9
H10A C10 H10B 107.8
C9 C8 C7 109.00(12)
C9 C8 H8A 109.9
C7 C8 H8A 109.9
C9 C8 H8B 109.9
C7 C8 H8B 109.9
H8A C8 H8B 108.3
C14 C11 C10 112.21(14)
C14 C11 C12 104.41(12)
C10 C11 C12 115.72(13)
C14 C11 H11 108.1
C10 C11 H11 108.1
C12 C11 H11 108.1
O1 C13 N1 123.87(17)
O1 C13 C12 127.53(17)
N1 C13 C12 108.60(14)
C2 C3 C4 121.73(17)
C2 C3 H3 119.1
C4 C3 H3 119.1
C1 C6 C5 119.56(17)
C1 C6 H6 120.2
C5 C6 H6 120.2
C17 C16 C5 177.49(19)
O2 C14 N1 124.26(16)
O2 C14 C11 127.20(16)
N1 C14 C11 108.53(14)
C6 C1 C2 121.75(16)
C6 C1 Cl1 118.60(15)
C2 C1 Cl1 119.62(15)
N1 C15 H15A 109.5
N1 C15 H15B 109.5
H15A C15 H15B 109.5
N1 C15 H15C 109.5
H15A C15 H15C 109.5
H15B C15 H15C 109.5
C1 C2 C3 118.72(16)
C1 C2 H2 120.6
C3 C2 H2 120.6
C16 C17 H17 180.0
O3 C9 C10 121.18(16)
O3 C9 C8 122.86(17)
C10 C9 C8 115.90(13)

loop_
_geom_bond_atom_site_label_1
_geom_bond_atom_site_label_2
_geom_bond_distance
Cl1 C1 1.7447(17)
O1 C13 1.211(2)
N1 C14 1.377(2)
N1 C13 1.382(2)
N1 C15 1.457(2)
O2 C14 1.207(2)
O3 C9 1.206(2)
C5 C6 1.397(2)
C5 C4 1.406(2)
C5 C16 1.442(2)
C4 C3 1.391(2)
C4 C7 1.513(2)
C12 C13 1.518(2)
C12 C11 1.545(2)
C12 C7 1.557(2)
C12 H12 0.9800
C7 C8 1.532(2)
C7 H7 0.9800
C10 C9 1.504(2)
C10 C11 1.533(2)
C10 H10A 0.9700
C10 H10B 0.9700
C8 C9 1.508(2)
C8 H8A 0.9700
C8 H8B 0.9700
C11 C14 1.509(2)
C11 H11 0.9800
C3 C2 1.384(2)
C3 H3 0.9300
C6 C1 1.368(3)
C6 H6 0.9300
C16 C17 1.179(3)
C1 C2 1.377(3)
C15 H15A 0.9600
C15 H15B 0.9600
C15 H15C 0.9600
C2 H2 0.9300
C17 H17 0.9300

loop_
_geom_torsion_atom_site_label_1
_geom_torsion_atom_site_label_2
_geom_torsion_atom_site_label_3
_geom_torsion_atom_site_label_4
_geom_torsion
C6 C5 C4 C3 -0.5(2)
C16 C5 C4 C3 177.82(14)
C6 C5 C4 C7 -178.13(14)
C16 C5 C4 C7 0.2(2)
C3 C4 C7 C8 -37.6(2)
C5 C4 C7 C8 139.96(15)
C3 C4 C7 C12 90.89(18)
C5 C4 C7 C12 -91.59(17)
C13 C12 C7 C4 -57.83(17)
C11 C12 C7 C4 -173.94(12)
C13 C12 C7 C8 72.99(17)
C11 C12 C7 C8 -43.13(16)
C4 C7 C8 C9 -160.71(13)
C12 C7 C8 C9 68.50(17)
C9 C10 C11 C14 -70.18(19)
C9 C10 C11 C12 49.5(2)
C13 C12 C11 C14 -12.58(15)
C7 C12 C11 C14 109.64(14)
C13 C12 C11 C10 -136.43(14)
C7 C12 C11 C10 -14.22(18)
C14 N1 C13 O1 177.32(16)
C15 N1 C13 O1 2.5(3)
C14 N1 C13 C12 -2.8(2)
C15 N1 C13 C12 -177.53(15)
C11 C12 C13 O1 -170.29(17)
C7 C12 C13 O1 69.7(2)
C11 C12 C13 N1 9.79(17)
C7 C12 C13 N1 -110.25(15)
C5 C4 C3 C2 1.3(2)
C7 C4 C3 C2 178.84(15)
C4 C5 C6 C1 -0.9(2)
C16 C5 C6 C1 -179.26(15)
C6 C5 C16 C17 98(4)
C4 C5 C16 C17 -81(4)
C13 N1 C14 O2 175.28(18)
C15 N1 C14 O2 -10.0(3)
C13 N1 C14 C11 -5.87(19)
C15 N1 C14 C11 168.90(16)
C10 C11 C14 O2 -43.5(2)
C12 C11 C14 O2 -169.55(18)
C10 C11 C14 N1 137.73(14)
C12 C11 C14 N1 11.65(16)
C5 C6 C1 C2 1.6(3)
C5 C6 C1 Cl1 -176.48(12)
C6 C1 C2 C3 -0.8(3)
Cl1 C1 C2 C3 177.25(13)
C4 C3 C2 C1 -0.7(3)
C11 C10 C9 O3 158.75(19)
C11 C10 C9 C8 -24.1(2)
C7 C8 C9 O3 144.56(19)
C7 C8 C9 C10 -32.6(2)
